data_1550558
loop_
_publ_author_name
'Lu, Connie'
'Ramirez, Bianca L.'
'Sharma, Prachi'
'Eisenhart, Reed'
'Gagliardi, Laura'

_publ_section_title
;
 Bimetallic nickel-lutetium complexes: Tuning the properties and catalytic
 hydrogenation activity of the Ni site by varying the Lu coordination
 environment
;
_journal_name_full 'Chemical Science'
_journal_paper_doi 10.1039/C8SC04712J
_journal_year 2019
_chemical_formula_moiety 'C39 H63 Lu N3 P3, 0.5(C6 H14)'
_chemical_formula_sum 'C46 H71 Lu N3 Ni P3'
_chemical_formula_weight 992.64
_chemical_name_common 17111_Complex-3
_chemical_name_systematic NiLu(iPr2PCH2NPh)3
_chemical_properties_physical Air-sensitive,Moisture-sensitive
_space_group_crystal_system monoclinic
_space_group_IT_number 14
_space_group_name_Hall '-P 2ybc'
_space_group_name_H-M_alt 'P 1 21/c 1'
_symmetry_space_group_name_Hall '-P 2ybc'
_symmetry_space_group_name_H-M 'P 1 21/c 1'
_atom_sites_solution_hydrogens geom
_audit_creation_method SHELXL-2016/6
_audit_update_record
;
2018-09-27 deposited with the CCDC.
2019-02-04 downloaded from the CCDC.
;
_cell_angle_alpha 90
_cell_angle_beta 94.979(2)
_cell_angle_gamma 90
_cell_formula_units_Z 4
_cell_length_a 12.9011(7)
_cell_length_b 14.0250(7)
_cell_length_c 25.5191(14)
_cell_measurement_reflns_used 9183
_cell_measurement_temperature 123(2)
_cell_measurement_theta_max 44.95
_cell_measurement_theta_min 2.60
_cell_volume 4599.9(4)
_computing_cell_refinement 'SAINT, Bruker'
_computing_data_collection 'APEX3, Bruker'
_computing_data_reduction 'SAINT, Bruker'
_computing_molecular_graphics 'Shelxle-(Rev. 712) (Huebschle, C. B., 2011)'
_computing_structure_refinement 'SHELXL-2016/6 (Sheldrick, 2016)'
_computing_structure_solution 'SHELXT 2014/5 (Sheldrick, 2014)'
_diffrn_ambient_temperature 123(2)
_diffrn_measured_fraction_theta_full 0.999
_diffrn_measured_fraction_theta_max 0.999
_diffrn_measurement_device_type 'Bruker Photon-II CMOS'
_diffrn_measurement_method '\f and \w scans'
_diffrn_radiation_type MoK\a
_diffrn_radiation_wavelength 0.71073
_diffrn_reflns_av_R_equivalents 0.0515
_diffrn_reflns_av_unetI/netI 0.0537
_diffrn_reflns_Laue_measured_fraction_full 0.999
_diffrn_reflns_Laue_measured_fraction_max 0.999
_diffrn_reflns_limit_h_max 23
_diffrn_reflns_limit_h_min -24
_diffrn_reflns_limit_k_max 26
_diffrn_reflns_limit_k_min -26
_diffrn_reflns_limit_l_max 49
_diffrn_reflns_limit_l_min -49
_diffrn_reflns_number 124210
_diffrn_reflns_point_group_measured_fraction_full 0.999
_diffrn_reflns_point_group_measured_fraction_max 0.999
_diffrn_reflns_theta_full 25.242
_diffrn_reflns_theta_max 43.109
_diffrn_reflns_theta_min 2.245
_diffrn_source micro
_exptl_absorpt_coefficient_mu 2.681
_exptl_absorpt_correction_type multi-scan
_exptl_absorpt_process_details 'SADABS, R. Blessing, 1995'
_exptl_crystal_colour red
_exptl_crystal_density_diffrn 1.433
_exptl_crystal_density_meas ?
_exptl_crystal_description plate
_exptl_crystal_F_000 2048
_exptl_crystal_recrystallization_method 'Re-crystallisation from solvent: toluene'
_exptl_crystal_size_max 0.12
_exptl_crystal_size_mid 0.08
_exptl_crystal_size_min 0.04
_exptl_transmission_factor_max 0.7489
_exptl_transmission_factor_min 0.6820
_refine_diff_density_max 1.901
_refine_diff_density_min -1.460
_refine_diff_density_rms 0.134
_refine_ls_extinction_method none
_refine_ls_goodness_of_fit_ref 0.997
_refine_ls_hydrogen_treatment constr
_refine_ls_matrix_type full
_refine_ls_number_parameters 535
_refine_ls_number_reflns 34226
_refine_ls_number_restraints 18
_refine_ls_restrained_S_all 0.997
_refine_ls_R_factor_all 0.0661
_refine_ls_R_factor_gt 0.0345
_refine_ls_shift/su_max 0.005
_refine_ls_shift/su_mean 0.000
_refine_ls_structure_factor_coef Fsqd
_refine_ls_weighting_details 'w=1/[\s^2^(Fo^2^)+(0.0232P)^2^+0.8190P] where P=(Fo^2^+2Fc^2^)/3'
_refine_ls_weighting_scheme calc
_refine_ls_wR_factor_gt 0.0602
_refine_ls_wR_factor_ref 0.0687
_reflns_Friedel_coverage 0.000
_reflns_number_gt 24284
_reflns_number_total 34226
_reflns_threshold_expression 'I > 2\s(I)'
_cod_data_source_file c8sc04712j3.cif
_cod_data_source_block 17111_Complex-3
_cod_depositor_comments
;
The following automatic conversions were performed:

'_exptl_crystal_density_meas' value 'not measured' was changed to '?'
- the value is perceived as not measured.

Automatic conversion script
Id: cif_fix_values 4973 2017-02-22 13:04:09Z antanas 
;
_cod_database_code 1550558
_shelx_shelxl_version_number 2016/6
_shelx_space_group_comment
;
The symmetry employed for this shelxl refinement is uniquely defined
by the following loop, which should always be used as a source of
symmetry information in preference to the above space-group names.
They are only intended as comments.
;

loop_
_space_group_symop_operation_xyz
'x, y, z'
'-x, y+1/2, -z+1/2'
'-x, -y, -z'
'x, -y-1/2, z-1/2'

loop_
_atom_site_label
_atom_site_type_symbol
_atom_site_fract_x
_atom_site_fract_y
_atom_site_fract_z
_atom_site_U_iso_or_equiv
_atom_site_adp_type
_atom_site_occupancy
_atom_site_site_symmetry_order
_atom_site_calc_flag
_atom_site_refinement_flags_posn
_atom_site_refinement_flags_adp
_atom_site_refinement_flags_occupancy
_atom_site_disorder_assembly
_atom_site_disorder_group
Lu1 Lu 0.48092(2) 0.74159(2) 0.33124(2) 0.01304(1) Uani 1 1 d . . . . .
C1 C 0.32491(11) 0.56203(9) 0.35176(6) 0.0190(2) Uani 1 1 d . . . . .
Ni1 Ni 0.66115(2) 0.74063(2) 0.37210(2) 0.01259(3) Uani 1 1 d . . . . .
P1 P 0.63805(3) 0.58524(2) 0.38317(2) 0.01621(6) Uani 1 1 d . . . . .
N1 N 0.42454(9) 0.59918(8) 0.35413(5) 0.0189(2) Uani 1 1 d . . . . .
P2 P 0.71489(3) 0.79473(2) 0.29698(2) 0.01381(6) Uani 1 1 d . . . . .
C2 C 0.24683(11) 0.60056(10) 0.31584(6) 0.0219(3) Uani 1 1 d . . . . .
H00X H 0.264589 0.650707 0.293242 0.026 Uiso 1 1 calc R U . . .
N2 N 0.51933(9) 0.76298(8) 0.24958(5) 0.01657(19) Uani 1 1 d . . . . .
N3 N 0.42213(9) 0.86849(8) 0.37085(5) 0.0182(2) Uani 1 1 d . . . . .
P3 P 0.61033(3) 0.84521(2) 0.42925(2) 0.01602(6) Uani 1 1 d . . . . .
C3 C 0.14550(12) 0.56803(11) 0.31233(7) 0.0272(3) Uani 1 1 d . . . . .
H01M H 0.094933 0.596805 0.288039 0.033 Uiso 1 1 calc R U . . .
C9 C 0.80436(13) 0.58456(12) 0.46235(7) 0.0274(3) Uani 1 1 d . . . . .
H01C H 0.851626 0.553092 0.439755 0.041 Uiso 1 1 calc R U . . .
H01D H 0.826674 0.571080 0.499299 0.041 Uiso 1 1 calc R U . . .
H01E H 0.805603 0.653557 0.456358 0.041 Uiso 1 1 calc R U . . .
C8 C 0.69336(12) 0.54691(10) 0.44927(6) 0.0221(3) Uani 1 1 d . . . . .
H00J H 0.649812 0.578335 0.474860 0.027 Uiso 1 1 calc R U . . .
C7 C 0.50114(11) 0.54361(10) 0.38663(6) 0.0205(3) Uani 1 1 d . . . . .
H7 H 0.496186 0.476086 0.375387 0.025 Uiso 1 1 calc R U . . .
H00C H 0.483942 0.546657 0.423656 0.025 Uiso 1 1 calc R U . . .
C6 C 0.29425(12) 0.48514(11) 0.38314(7) 0.0251(3) Uani 1 1 d . . . . .
H00O H 0.344195 0.455456 0.407391 0.030 Uiso 1 1 calc R U . . .
C5 C 0.19180(13) 0.45270(13) 0.37879(7) 0.0310(4) Uani 1 1 d . . . . .
H01S H 0.173297 0.401224 0.400308 0.037 Uiso 1 1 calc R U . . .
C4 C 0.11655(13) 0.49326(13) 0.34410(8) 0.0316(4) Uani 1 1 d . . . . .
H01Z H 0.046791 0.470917 0.341880 0.038 Uiso 1 1 calc R U . . .
C20 C 0.62786(11) 0.76442(10) 0.23738(5) 0.0177(2) Uani 1 1 d . . . . .
H00D H 0.636674 0.812090 0.209504 0.021 Uiso 1 1 calc R U . . .
H00E H 0.647102 0.701127 0.224047 0.021 Uiso 1 1 calc R U . . .
C21 C 0.83776(10) 0.73395(9) 0.28367(6) 0.0175(2) Uani 1 1 d . . . . .
H00K H 0.818959 0.665928 0.275900 0.021 Uiso 1 1 calc R U . . .
C22 C 0.91326(12) 0.73255(11) 0.33346(6) 0.0229(3) Uani 1 1 d . . . . .
H00U H 0.972838 0.691696 0.327686 0.034 Uiso 1 1 calc R U . . .
H00V H 0.877547 0.707565 0.362918 0.034 Uiso 1 1 calc R U . . .
H00W H 0.937669 0.797481 0.341601 0.034 Uiso 1 1 calc R U . . .
C23 C 0.88942(12) 0.77063(11) 0.23590(7) 0.0239(3) Uani 1 1 d . . . . .
H00R H 0.946169 0.727644 0.228411 0.036 Uiso 1 1 calc R U . . .
H00S H 0.917327 0.834686 0.243296 0.036 Uiso 1 1 calc R U . . .
H00T H 0.837885 0.773096 0.205369 0.036 Uiso 1 1 calc R U . . .
C24 C 0.73881(11) 0.92246(9) 0.28211(6) 0.0173(2) Uani 1 1 d . . . . .
H24 H 0.756278 0.925662 0.244733 0.021 Uiso 1 1 calc R U . . .
C25 C 0.82900(12) 0.96851(10) 0.31570(6) 0.0223(3) Uani 1 1 d . . . . .
H25 H 0.894779 0.940261 0.306908 0.033 Uiso 1 1 calc R U . . .
H00M H 0.820325 0.957591 0.352996 0.033 Uiso 1 1 calc R U . . .
H00N H 0.829776 1.037210 0.308742 0.033 Uiso 1 1 calc R U . . .
C26 C 0.63755(12) 0.97850(10) 0.28538(7) 0.0231(3) Uani 1 1 d . . . . .
H00Z H 0.646462 1.043528 0.272460 0.035 Uiso 1 1 calc R U . . .
H010 H 0.620341 0.980786 0.322015 0.035 Uiso 1 1 calc R U . . .
H011 H 0.581100 0.946991 0.263750 0.035 Uiso 1 1 calc R U . . .
C27 C 0.33074(10) 0.91742(9) 0.35681(5) 0.0165(2) Uani 1 1 d . . . . .
C28 C 0.24363(11) 0.86656(11) 0.33450(6) 0.0227(3) Uani 1 1 d . . . . .
H00Y H 0.247879 0.799186 0.331471 0.027 Uiso 1 1 calc R U . . .
C30 C 0.14150(13) 1.01044(13) 0.32219(7) 0.0306(3) Uani 1 1 d . . . . .
H01O H 0.078847 1.041853 0.309841 0.037 Uiso 1 1 calc R U . . .
C31 C 0.22495(13) 1.06111(11) 0.34600(7) 0.0264(3) Uani 1 1 d . . . . .
H01N H 0.218231 1.127902 0.350899 0.032 Uiso 1 1 calc R U . . .
C32 C 0.31830(12) 1.01669(10) 0.36293(6) 0.0204(3) Uani 1 1 d . . . . .
H32 H 0.374309 1.053567 0.378774 0.025 Uiso 1 1 calc R U . . .
C33 C 0.49954(10) 0.92210(9) 0.40444(6) 0.0177(2) Uani 1 1 d . . . . .
H00G H 0.466150 0.949120 0.434623 0.021 Uiso 1 1 calc R U . . .
H00H H 0.525855 0.975738 0.384135 0.021 Uiso 1 1 calc R U . . .
C34 C 0.71180(11) 0.93714(9) 0.44498(6) 0.0179(2) Uani 1 1 d . . . . .
H00F H 0.715288 0.975381 0.412111 0.022 Uiso 1 1 calc R U . . .
C35 C 0.81961(12) 0.89263(12) 0.45647(7) 0.0270(3) Uani 1 1 d . . . . .
H01G H 0.833063 0.848381 0.428125 0.040 Uiso 1 1 calc R U . . .
H01H H 0.822392 0.857979 0.489914 0.040 Uiso 1 1 calc R U . . .
H01I H 0.872442 0.943010 0.458742 0.040 Uiso 1 1 calc R U . . .
C37 C 0.56421(13) 0.81148(10) 0.49399(6) 0.0232(3) Uani 1 1 d . . . . .
H01F H 0.541178 0.871417 0.510756 0.028 Uiso 1 1 calc R U . . .
C38 C 0.64838(17) 0.76623(12) 0.53230(7) 0.0330(4) Uani 1 1 d . . . . .
H01T H 0.679882 0.712255 0.515162 0.049 Uiso 1 1 calc R U . . .
H01U H 0.616962 0.743798 0.563665 0.049 Uiso 1 1 calc R U . . .
H01V H 0.702055 0.813744 0.542533 0.049 Uiso 1 1 calc R U . . .
C39 C 0.46868(16) 0.74725(11) 0.48483(8) 0.0322(4) Uani 1 1 d . . . . .
H01W H 0.414281 0.780720 0.462803 0.048 Uiso 1 1 calc R U . . .
H01X H 0.442716 0.731209 0.518706 0.048 Uiso 1 1 calc R U . . .
H01Y H 0.487784 0.688638 0.467110 0.048 Uiso 1 1 calc R U . . .
C36 C 0.68754(12) 1.00858(10) 0.48775(6) 0.0232(3) Uani 1 1 d . . . . .
H015 H 0.735694 1.062603 0.487582 0.035 Uiso 1 1 calc R U . . .
H016 H 0.695516 0.977259 0.522195 0.035 Uiso 1 1 calc R U . . .
H017 H 0.615920 1.031535 0.480809 0.035 Uiso 1 1 calc R U . . .
C29 C 0.15202(12) 0.91214(13) 0.31686(7) 0.0287(3) Uani 1 1 d . . . . .
H01R H 0.095573 0.875919 0.300917 0.034 Uiso 1 1 calc R U . . .
C11 C 0.68203(11) 0.49353(9) 0.33736(6) 0.0195(2) Uani 1 1 d . . . . .
H00P H 0.655966 0.430475 0.348957 0.023 Uiso 1 1 calc R U . . .
C10 C 0.68577(14) 0.43973(11) 0.45959(7) 0.0307(3) Uani 1 1 d . . . . .
H01J H 0.614208 0.418280 0.450393 0.046 Uiso 1 1 calc R U . . .
H01K H 0.705299 0.426839 0.496886 0.046 Uiso 1 1 calc R U . . .
H01L H 0.732951 0.405457 0.438093 0.046 Uiso 1 1 calc R U . . .
C13 C 0.62997(13) 0.51287(11) 0.28221(6) 0.0255(3) Uani 1 1 d . . . . .
H012 H 0.657843 0.571949 0.268477 0.038 Uiso 1 1 calc R U . . .
H013 H 0.554701 0.519327 0.283897 0.038 Uiso 1 1 calc R U . . .
H014 H 0.644040 0.459722 0.258919 0.038 Uiso 1 1 calc R U . . .
C14 C 0.44729(10) 0.74510(8) 0.20748(5) 0.0154(2) Uani 1 1 d . . . . .
C12 C 0.79988(12) 0.48528(10) 0.33676(7) 0.0242(3) Uani 1 1 d . . . . .
H018 H 0.816297 0.446153 0.306756 0.036 Uiso 1 1 calc R U . . .
H019 H 0.829080 0.455415 0.369488 0.036 Uiso 1 1 calc R U . . .
H01A H 0.829945 0.548991 0.333643 0.036 Uiso 1 1 calc R U . . .
C19 C 0.47115(12) 0.71209(10) 0.15785(6) 0.0204(2) Uani 1 1 d . . . . .
H00I H 0.541827 0.704376 0.150913 0.025 Uiso 1 1 calc R U . . .
C18 C 0.39254(14) 0.69058(11) 0.11878(6) 0.0264(3) Uani 1 1 d . . . . .
H01B H 0.410774 0.667371 0.085839 0.032 Uiso 1 1 calc R U . . .
C17 C 0.28872(13) 0.70212(11) 0.12668(7) 0.0284(3) Uani 1 1 d . . . . .
H01P H 0.235853 0.686414 0.099823 0.034 Uiso 1 1 calc R U . . .
C16 C 0.26351(12) 0.73725(10) 0.17485(7) 0.0247(3) Uani 1 1 d . . . . .
H01Q H 0.192552 0.746305 0.180898 0.030 Uiso 1 1 calc R U . . .
C15 C 0.34057(11) 0.75920(9) 0.21412(6) 0.0194(2) Uani 1 1 d . . . . .
H00Q H 0.321332 0.784442 0.246436 0.023 Uiso 1 1 calc R U . . .
C40 C 0.9884(5) 0.7860(6) 0.5902(3) 0.0700(14) Uani 0.709(3) 1 d . . P A 1
H40A H 0.912515 0.790656 0.584415 0.105 Uiso 0.709(3) 1 calc R U P A 1
H40B H 1.017023 0.847615 0.602505 0.105 Uiso 0.709(3) 1 calc R U P A 1
H40C H 1.007176 0.737020 0.616690 0.105 Uiso 0.709(3) 1 calc R U P A 1
C41 C 1.0328(2) 0.7595(2) 0.53893(13) 0.0427(7) Uani 0.709(3) 1 d D U P A 1
C42 C 1.0374(4) 0.6654(4) 0.5231(3) 0.0494(10) Uani 0.709(3) 1 d D . P A 1
H42 H 1.015282 0.616336 0.545246 0.059 Uiso 0.709(3) 1 calc R U P A 1
C43 C 1.0739(2) 0.6420(2) 0.47534(16) 0.0519(9) Uani 0.709(3) 1 d D . P A 1
H43 H 1.074654 0.577046 0.464804 0.062 Uiso 0.709(3) 1 calc R U P A 1
C44 C 1.1091(3) 0.7104(3) 0.44296(16) 0.0547(11) Uani 0.709(3) 1 d D . P A 1
H44 H 1.134871 0.693070 0.410536 0.066 Uiso 0.709(3) 1 calc R U P A 1
C45 C 1.1065(2) 0.8054(3) 0.45801(14) 0.0491(8) Uani 0.709(3) 1 d D . P A 1
H45 H 1.131526 0.853698 0.436241 0.059 Uiso 0.709(3) 1 calc R U P A 1
C46 C 1.0671(3) 0.8291(3) 0.50525(16) 0.0365(7) Uani 0.709(3) 1 d D . P A 1
H46 H 1.063354 0.894328 0.514928 0.044 Uiso 0.709(3) 1 calc R U P A 1
C40' C 1.1322(8) 0.7551(8) 0.4434(4) 0.0547(11) Uani 0.291(3) 1 d . . P A 2
H40D H 1.104581 0.699116 0.423983 0.082 Uiso 0.291(3) 1 calc R U P A 2
H40E H 1.207629 0.748281 0.451068 0.082 Uiso 0.291(3) 1 calc R U P A 2
H40F H 1.117379 0.812538 0.422218 0.082 Uiso 0.291(3) 1 calc R U P A 2
C41' C 1.0820(5) 0.7635(6) 0.4940(3) 0.0412(18) Uani 0.291(3) 1 d D U P A 2
C42' C 1.0598(10) 0.8503(8) 0.5174(4) 0.0365(7) Uani 0.291(3) 1 d D . P A 2
H42' H 1.074751 0.908115 0.500159 0.044 Uiso 0.291(3) 1 calc R U P A 2
C43' C 1.0173(6) 0.8540(7) 0.5642(4) 0.061(3) Uani 0.291(3) 1 d D . P A 2
H43' H 0.997208 0.912555 0.579106 0.073 Uiso 0.291(3) 1 calc R U P A 2
C44' C 1.0050(16) 0.7679(12) 0.5889(9) 0.0700(14) Uani 0.291(3) 1 d D . P A 2
H44' H 0.985539 0.768527 0.623986 0.084 Uiso 0.291(3) 1 calc R U P A 2
C45' C 1.0191(6) 0.6828(6) 0.5660(3) 0.0491(8) Uani 0.291(3) 1 d D . P A 2
H45' H 0.999907 0.625740 0.582779 0.059 Uiso 0.291(3) 1 calc R U P A 2
C46' C 1.0609(11) 0.6785(10) 0.5187(7) 0.0494(10) Uani 0.291(3) 1 d D . P A 2
H46' H 1.075218 0.618921 0.503151 0.059 Uiso 0.291(3) 1 calc R U P A 2

loop_
_atom_site_aniso_label
_atom_site_aniso_U_11
_atom_site_aniso_U_22
_atom_site_aniso_U_33
_atom_site_aniso_U_23
_atom_site_aniso_U_13
_atom_site_aniso_U_12
Lu1 0.01294(2) 0.01198(2) 0.01442(2) -0.00085(2) 0.00238(1) -0.00064(2)
C1 0.0209(6) 0.0158(5) 0.0212(6) -0.0035(5) 0.0074(5) -0.0025(4)
Ni1 0.01331(6) 0.01149(6) 0.01310(6) -0.00001(5) 0.00191(5) -0.00018(5)
P1 0.01902(15) 0.01233(13) 0.01746(15) 0.00071(11) 0.00253(12) -0.00096(11)
N1 0.0182(5) 0.0159(5) 0.0231(6) 0.0008(4) 0.0039(4) -0.0034(4)
P2 0.01425(14) 0.01281(13) 0.01464(14) 0.00077(11) 0.00281(11) -0.00016(10)
C2 0.0214(6) 0.0187(6) 0.0262(7) -0.0052(5) 0.0050(5) 0.0006(5)
N2 0.0160(5) 0.0192(5) 0.0145(4) -0.0009(4) 0.0008(3) -0.0005(4)
N3 0.0170(5) 0.0158(4) 0.0223(6) -0.0033(4) 0.0047(4) 0.0006(4)
P3 0.01945(15) 0.01497(13) 0.01413(14) -0.00060(11) 0.00440(11) 0.00051(11)
C3 0.0219(7) 0.0268(7) 0.0333(9) -0.0106(6) 0.0036(6) 0.0034(5)
C9 0.0289(8) 0.0272(7) 0.0248(8) 0.0013(6) -0.0046(6) -0.0020(6)
C8 0.0277(7) 0.0195(6) 0.0190(6) 0.0037(5) 0.0007(5) -0.0008(5)
C7 0.0211(6) 0.0164(5) 0.0243(7) 0.0022(5) 0.0046(5) -0.0028(5)
C6 0.0251(7) 0.0235(6) 0.0272(8) 0.0009(6) 0.0058(6) -0.0073(5)
C5 0.0277(8) 0.0332(8) 0.0337(9) -0.0024(7) 0.0120(7) -0.0132(6)
C4 0.0201(7) 0.0375(9) 0.0383(10) -0.0106(7) 0.0098(6) -0.0072(6)
C20 0.0182(5) 0.0204(5) 0.0149(5) 0.0002(4) 0.0033(4) -0.0011(4)
C21 0.0164(5) 0.0165(5) 0.0203(6) -0.0009(4) 0.0050(4) 0.0015(4)
C22 0.0177(6) 0.0247(6) 0.0261(7) 0.0004(5) 0.0012(5) 0.0035(5)
C23 0.0223(7) 0.0251(6) 0.0258(7) -0.0010(5) 0.0106(5) -0.0004(5)
C24 0.0194(6) 0.0136(5) 0.0192(6) 0.0021(4) 0.0045(5) -0.0002(4)
C25 0.0226(7) 0.0196(6) 0.0251(7) -0.0013(5) 0.0041(5) -0.0037(5)
C26 0.0227(7) 0.0177(6) 0.0294(8) 0.0047(5) 0.0048(5) 0.0036(5)
C27 0.0166(5) 0.0167(5) 0.0170(6) -0.0016(4) 0.0060(4) -0.0003(4)
C28 0.0204(6) 0.0215(6) 0.0269(7) -0.0042(5) 0.0068(5) -0.0032(5)
C30 0.0230(7) 0.0348(8) 0.0338(9) 0.0040(7) 0.0002(6) 0.0064(6)
C31 0.0268(7) 0.0235(7) 0.0289(8) 0.0030(6) 0.0026(6) 0.0060(6)
C32 0.0237(7) 0.0169(5) 0.0210(6) -0.0002(5) 0.0034(5) 0.0015(5)
C33 0.0186(6) 0.0158(5) 0.0193(6) -0.0025(4) 0.0045(5) 0.0008(4)
C34 0.0195(6) 0.0180(5) 0.0163(6) -0.0022(4) 0.0021(4) 0.0003(4)
C35 0.0219(7) 0.0294(7) 0.0291(8) -0.0035(6) -0.0013(6) 0.0031(6)
C37 0.0350(8) 0.0180(6) 0.0179(6) -0.0001(5) 0.0106(6) 0.0000(5)
C38 0.0542(12) 0.0258(7) 0.0195(7) 0.0032(6) 0.0070(7) 0.0058(7)
C39 0.0436(10) 0.0253(7) 0.0305(8) -0.0018(6) 0.0197(7) -0.0094(7)
C36 0.0271(7) 0.0218(6) 0.0209(7) -0.0055(5) 0.0033(5) -0.0008(5)
C29 0.0190(7) 0.0354(8) 0.0318(9) -0.0027(7) 0.0024(6) -0.0039(6)
C11 0.0246(7) 0.0136(5) 0.0204(6) -0.0009(4) 0.0032(5) 0.0001(4)
C10 0.0382(9) 0.0224(7) 0.0307(9) 0.0098(6) -0.0008(7) -0.0030(6)
C13 0.0318(8) 0.0202(6) 0.0242(7) -0.0056(5) 0.0006(6) 0.0005(5)
C14 0.0186(5) 0.0128(5) 0.0149(5) 0.0017(4) 0.0010(4) -0.0005(4)
C12 0.0244(7) 0.0187(6) 0.0302(8) -0.0003(5) 0.0054(6) 0.0029(5)
C19 0.0241(7) 0.0212(6) 0.0159(6) -0.0005(5) 0.0011(5) -0.0029(5)
C18 0.0377(9) 0.0252(7) 0.0154(6) -0.0001(5) -0.0024(6) -0.0056(6)
C17 0.0317(8) 0.0243(7) 0.0269(8) 0.0013(6) -0.0107(6) -0.0061(6)
C16 0.0189(6) 0.0193(6) 0.0347(8) 0.0042(6) -0.0052(5) -0.0020(5)
C15 0.0202(6) 0.0151(5) 0.0226(6) 0.0021(5) 0.0013(5) 0.0001(4)
C40 0.021(3) 0.146(4) 0.0439(16) -0.001(3) 0.0084(17) 0.005(2)
C41 0.0210(11) 0.067(2) 0.0392(15) -0.0021(14) -0.0043(10) -0.0032(12)
C42 0.031(3) 0.050(2) 0.065(2) 0.0115(16) -0.0073(19) -0.0035(15)
C43 0.0399(17) 0.0450(17) 0.067(2) -0.0125(16) -0.0155(16) 0.0091(13)
C44 0.0382(19) 0.078(3) 0.0451(16) -0.027(2) -0.0133(14) 0.0057(18)
C45 0.0333(14) 0.065(2) 0.0469(18) 0.0108(15) -0.0059(12) -0.0070(13)
C46 0.0299(12) 0.038(2) 0.040(2) -0.0069(13) -0.0055(14) -0.0015(14)
C40' 0.0382(19) 0.078(3) 0.0451(16) -0.027(2) -0.0133(14) 0.0057(18)
C41' 0.021(3) 0.068(5) 0.033(3) 0.007(3) -0.004(2) -0.012(3)
C42' 0.0299(12) 0.038(2) 0.040(2) -0.0069(13) -0.0055(14) -0.0015(14)
C43' 0.024(3) 0.096(7) 0.058(6) -0.012(5) -0.016(3) 0.016(4)
C44' 0.021(3) 0.146(4) 0.0439(16) -0.001(3) 0.0084(17) 0.005(2)
C45' 0.0333(14) 0.065(2) 0.0469(18) 0.0108(15) -0.0059(12) -0.0070(13)
C46' 0.031(3) 0.050(2) 0.065(2) 0.0115(16) -0.0073(19) -0.0035(15)

loop_
_atom_type_symbol
_atom_type_description
_atom_type_scat_dispersion_real
_atom_type_scat_dispersion_imag
_atom_type_scat_source
C C 0.0033 0.0016 'International Tables Vol C Tables 4.2.6.8 and 6.1.1.4'
H H 0.0000 0.0000 'International Tables Vol C Tables 4.2.6.8 and 6.1.1.4'
N N 0.0061 0.0033 'International Tables Vol C Tables 4.2.6.8 and 6.1.1.4'
P P 0.1023 0.0942 'International Tables Vol C Tables 4.2.6.8 and 6.1.1.4'
Ni Ni 0.3393 1.1124 'International Tables Vol C Tables 4.2.6.8 and 6.1.1.4'
Lu Lu -0.4720 5.8584 'International Tables Vol C Tables 4.2.6.8 and 6.1.1.4'

loop_
_geom_angle_atom_site_label_1
_geom_angle_atom_site_label_2
_geom_angle_atom_site_label_3
_geom_angle
N2 Lu1 N3 115.88(4)
N2 Lu1 N1 118.47(4)
N3 Lu1 N1 118.04(5)
N2 Lu1 Ni1 96.86(3)
N3 Lu1 Ni1 99.16(3)
N1 Lu1 Ni1 101.67(3)
N2 Lu1 P1 107.40(3)
N3 Lu1 P1 126.35(3)
N1 Lu1 P1 58.95(3)
Ni1 Lu1 P1 43.893(7)
N2 Lu1 P3 121.83(3)
N3 Lu1 P3 57.25(3)
N1 Lu1 P3 111.10(3)
Ni1 Lu1 P3 43.064(8)
P1 Lu1 P3 73.790(9)
N2 Lu1 P2 55.45(3)
N3 Lu1 P2 107.28(3)
N1 Lu1 P2 126.92(3)
Ni1 Lu1 P2 42.451(8)
P1 Lu1 P2 72.713(9)
P3 Lu1 P2 71.354(9)
N1 C1 C2 119.52(13)
N1 C1 C6 124.39(14)
C2 C1 C6 116.08(13)
P3 Ni1 P1 121.133(15)
P3 Ni1 P2 118.340(15)
P1 Ni1 P2 119.928(15)
P3 Ni1 Lu1 87.279(11)
P1 Ni1 Lu1 85.820(11)
P2 Ni1 Lu1 89.239(11)
C8 P1 C11 104.90(7)
C8 P1 C7 99.04(7)
C11 P1 C7 98.90(7)
C8 P1 Ni1 110.80(5)
C11 P1 Ni1 123.17(5)
C7 P1 Ni1 116.75(5)
C8 P1 Lu1 139.20(5)
C11 P1 Lu1 115.54(5)
C7 P1 Lu1 70.48(4)
Ni1 P1 Lu1 50.288(8)
C1 N1 C7 113.86(11)
C1 N1 Lu1 130.65(10)
C7 N1 Lu1 114.12(8)
C21 P2 C20 102.12(6)
C21 P2 C24 104.19(6)
C20 P2 C24 98.75(6)
C21 P2 Ni1 109.60(5)
C20 P2 Ni1 114.52(4)
C24 P2 Ni1 124.92(5)
C21 P2 Lu1 139.45(4)
C20 P2 Lu1 70.35(4)
C24 P2 Lu1 116.28(4)
Ni1 P2 Lu1 48.310(8)
C3 C2 C1 122.33(15)
C3 C2 H00X 118.8
C1 C2 H00X 118.8
C14 N2 C20 115.43(11)
C14 N2 Lu1 121.30(9)
C20 N2 Lu1 120.12(8)
C27 N3 C33 114.77(11)
C27 N3 Lu1 126.75(9)
C33 N3 Lu1 115.88(8)
C34 P3 C33 100.25(6)
C34 P3 C37 104.94(7)
C33 P3 C37 98.86(7)
C34 P3 Ni1 111.10(5)
C33 P3 Ni1 115.11(5)
C37 P3 Ni1 123.54(5)
C34 P3 Lu1 141.95(5)
C33 P3 Lu1 70.52(4)
C37 P3 Lu1 112.88(5)
Ni1 P3 Lu1 49.657(9)
C2 C3 C4 120.68(16)
C2 C3 H01M 119.7
C4 C3 H01M 119.7
C8 C9 H01C 109.5
C8 C9 H01D 109.5
H01C C9 H01D 109.5
C8 C9 H01E 109.5
H01C C9 H01E 109.5
H01D C9 H01E 109.5
C10 C8 C9 111.89(13)
C10 C8 P1 114.59(11)
C9 C8 P1 112.10(10)
C10 C8 H00J 105.8
C9 C8 H00J 105.8
P1 C8 H00J 105.8
N1 C7 P1 113.72(9)
N1 C7 H7 108.8
P1 C7 H7 108.8
N1 C7 H00C 108.8
P1 C7 H00C 108.8
H7 C7 H00C 107.7
C5 C6 C1 120.80(16)
C5 C6 H00O 119.6
C1 C6 H00O 119.6
C4 C5 C6 121.78(16)
C4 C5 H01S 119.1
C6 C5 H01S 119.1
C5 C4 C3 118.29(15)
C5 C4 H01Z 120.9
C3 C4 H01Z 120.9
N2 C20 P2 110.53(9)
N2 C20 H00D 109.5
P2 C20 H00D 109.5
N2 C20 H00E 109.5
P2 C20 H00E 109.5
H00D C20 H00E 108.1
C23 C21 C22 112.08(12)
C23 C21 P2 115.44(10)
C22 C21 P2 110.21(10)
C23 C21 H00K 106.1
C22 C21 H00K 106.1
P2 C21 H00K 106.1
C21 C22 H00U 109.5
C21 C22 H00V 109.5
H00U C22 H00V 109.5
C21 C22 H00W 109.5
H00U C22 H00W 109.5
H00V C22 H00W 109.5
C21 C23 H00R 109.5
C21 C23 H00S 109.5
H00R C23 H00S 109.5
C21 C23 H00T 109.5
H00R C23 H00T 109.5
H00S C23 H00T 109.5
C25 C24 C26 111.35(12)
C25 C24 P2 115.09(10)
C26 C24 P2 108.96(9)
C25 C24 H24 107.0
C26 C24 H24 107.0
P2 C24 H24 107.0
C24 C25 H25 109.5
C24 C25 H00M 109.5
H25 C25 H00M 109.5
C24 C25 H00N 109.5
H25 C25 H00N 109.5
H00M C25 H00N 109.5
C24 C26 H00Z 109.5
C24 C26 H010 109.5
H00Z C26 H010 109.5
C24 C26 H011 109.5
H00Z C26 H011 109.5
H010 C26 H011 109.5
N3 C27 C28 119.03(12)
N3 C27 C32 124.24(12)
C28 C27 C32 116.72(13)
C29 C28 C27 121.75(14)
C29 C28 H00Y 119.1
C27 C28 H00Y 119.1
C31 C30 C29 118.15(15)
C31 C30 H01O 120.9
C29 C30 H01O 120.9
C30 C31 C32 121.69(15)
C30 C31 H01N 119.2
C32 C31 H01N 119.2
C31 C32 C27 120.74(14)
C31 C32 H32 119.6
C27 C32 H32 119.6
N3 C33 P3 111.51(9)
N3 C33 H00G 109.3
P3 C33 H00G 109.3
N3 C33 H00H 109.3
P3 C33 H00H 109.3
H00G C33 H00H 108.0
C35 C34 C36 111.62(12)
C35 C34 P3 111.75(10)
C36 C34 P3 115.09(10)
C35 C34 H00F 105.9
C36 C34 H00F 105.9
P3 C34 H00F 105.9
C34 C35 H01G 109.5
C34 C35 H01H 109.5
H01G C35 H01H 109.5
C34 C35 H01I 109.5
H01G C35 H01I 109.5
H01H C35 H01I 109.5
C39 C37 C38 111.75(14)
C39 C37 P3 109.21(11)
C38 C37 P3 114.01(12)
C39 C37 H01F 107.2
C38 C37 H01F 107.2
P3 C37 H01F 107.2
C37 C38 H01T 109.5
C37 C38 H01U 109.5
H01T C38 H01U 109.5
C37 C38 H01V 109.5
H01T C38 H01V 109.5
H01U C38 H01V 109.5
C37 C39 H01W 109.5
C37 C39 H01X 109.5
H01W C39 H01X 109.5
C37 C39 H01Y 109.5
H01W C39 H01Y 109.5
H01X C39 H01Y 109.5
C34 C36 H015 109.5
C34 C36 H016 109.5
H015 C36 H016 109.5
C34 C36 H017 109.5
H015 C36 H017 109.5
H016 C36 H017 109.5
C28 C29 C30 120.87(15)
C28 C29 H01R 119.6
C30 C29 H01R 119.6
C12 C11 C13 111.24(13)
C12 C11 P1 114.67(10)
C13 C11 P1 108.79(10)
C12 C11 H00P 107.3
C13 C11 H00P 107.3
P1 C11 H00P 107.3
C8 C10 H01J 109.5
C8 C10 H01K 109.5
H01J C10 H01K 109.5
C8 C10 H01L 109.5
H01J C10 H01L 109.5
H01K C10 H01L 109.5
C11 C13 H012 109.5
C11 C13 H013 109.5
H012 C13 H013 109.5
C11 C13 H014 109.5
H012 C13 H014 109.5
H013 C13 H014 109.5
N2 C14 C19 125.10(13)
N2 C14 C15 118.50(12)
C19 C14 C15 116.40(13)
C11 C12 H018 109.5
C11 C12 H019 109.5
H018 C12 H019 109.5
C11 C12 H01A 109.5
H018 C12 H01A 109.5
H019 C12 H01A 109.5
C18 C19 C14 120.87(14)
C18 C19 H00I 119.6
C14 C19 H00I 119.6
C17 C18 C19 121.71(15)
C17 C18 H01B 119.1
C19 C18 H01B 119.1
C18 C17 C16 118.38(14)
C18 C17 H01P 120.8
C16 C17 H01P 120.8
C15 C16 C17 120.74(15)
C15 C16 H01Q 119.6
C17 C16 H01Q 119.6
C16 C15 C14 121.82(14)
C16 C15 H00Q 119.1
C14 C15 H00Q 119.1
C41 C40 H40A 109.5
C41 C40 H40B 109.5
H40A C40 H40B 109.5
C41 C40 H40C 109.5
H40A C40 H40C 109.5
H40B C40 H40C 109.5
C42 C41 C46 117.6(4)
C42 C41 C40 121.0(5)
C46 C41 C40 121.4(4)
C41 C42 C43 120.7(4)
C41 C42 H42 119.7
C43 C42 H42 119.7
C44 C43 C42 121.4(4)
C44 C43 H43 119.3
C42 C43 H43 119.3
C43 C44 C45 119.3(4)
C43 C44 H44 120.4
C45 C44 H44 120.4
C44 C45 C46 119.3(4)
C44 C45 H45 120.4
C46 C45 H45 120.4
C45 C46 C41 121.7(3)
C45 C46 H46 119.1
C41 C46 H46 119.1
C41' C40' H40D 109.5
C41' C40' H40E 109.5
H40D C40' H40E 109.5
C41' C40' H40F 109.5
H40D C40' H40F 109.5
H40E C40' H40F 109.5
C46' C41' C42' 119.9(11)
C46' C41' C40' 116.2(11)
C42' C41' C40' 123.8(9)
C43' C42' C41' 121.5(11)
C43' C42' H42' 119.2
C41' C42' H42' 119.2
C42' C43' C44' 116.1(11)
C42' C43' H43' 121.9
C44' C43' H43' 121.9
C45' C44' C43' 123.5(16)
C45' C44' H44' 118.2
C43' C44' H44' 118.2
C44' C45' C46' 120.0(12)
C44' C45' H45' 120.0
C46' C45' H45' 120.0
C45' C46' C41' 118.2(13)
C45' C46' H46' 120.9
C41' C46' H46' 120.9

loop_
_geom_bond_atom_site_label_1
_geom_bond_atom_site_label_2
_geom_bond_distance
Lu1 N2 2.2037(12)
Lu1 N3 2.2132(11)
Lu1 N1 2.2211(11)
Lu1 Ni1 2.4644(2)
Lu1 P1 3.1950(4)
Lu1 P3 3.2297(4)
Lu1 P2 3.2998(4)
C1 N1 1.3834(18)
C1 C2 1.410(2)
C1 C6 1.420(2)
Ni1 P3 2.2078(4)
Ni1 P1 2.2211(4)
Ni1 P2 2.2275(4)
P1 C8 1.8534(15)
P1 C11 1.8596(14)
P1 C7 1.8696(14)
N1 C7 1.4594(19)
P2 C21 1.8570(13)
P2 C20 1.8596(14)
P2 C24 1.8625(13)
C2 C3 1.380(2)
C2 H00X 0.9500
N2 C14 1.3812(17)
N2 C20 1.4607(18)
N3 C27 1.3842(17)
N3 C33 1.4658(18)
P3 C34 1.8563(14)
P3 C33 1.8573(14)
P3 C37 1.8649(15)
C3 C4 1.396(3)
C3 H01M 0.9500
C9 C8 1.536(2)
C9 H01C 0.9800
C9 H01D 0.9800
C9 H01E 0.9800
C8 C10 1.531(2)
C8 H00J 1.0000
C7 H7 0.9900
C7 H00C 0.9900
C6 C5 1.393(2)
C6 H00O 0.9500
C5 C4 1.379(3)
C5 H01S 0.9500
C4 H01Z 0.9500
C20 H00D 0.9900
C20 H00E 0.9900
C21 C23 1.528(2)
C21 C22 1.532(2)
C21 H00K 1.0000
C22 H00U 0.9800
C22 H00V 0.9800
C22 H00W 0.9800
C23 H00R 0.9800
C23 H00S 0.9800
C23 H00T 0.9800
C24 C25 1.527(2)
C24 C26 1.5330(19)
C24 H24 1.0000
C25 H25 0.9800
C25 H00M 0.9800
C25 H00N 0.9800
C26 H00Z 0.9800
C26 H010 0.9800
C26 H011 0.9800
C27 C28 1.409(2)
C27 C32 1.4117(18)
C28 C29 1.384(2)
C28 H00Y 0.9500
C30 C31 1.386(2)
C30 C29 1.393(2)
C30 H01O 0.9500
C31 C32 1.391(2)
C31 H01N 0.9500
C32 H32 0.9500
C33 H00G 0.9900
C33 H00H 0.9900
C34 C35 1.529(2)
C34 C36 1.5338(19)
C34 H00F 1.0000
C35 H01G 0.9800
C35 H01H 0.9800
C35 H01I 0.9800
C37 C39 1.528(2)
C37 C38 1.534(2)
C37 H01F 1.0000
C38 H01T 0.9800
C38 H01U 0.9800
C38 H01V 0.9800
C39 H01W 0.9800
C39 H01X 0.9800
C39 H01Y 0.9800
C36 H015 0.9800
C36 H016 0.9800
C36 H017 0.9800
C29 H01R 0.9500
C11 C12 1.526(2)
C11 C13 1.530(2)
C11 H00P 1.0000
C10 H01J 0.9800
C10 H01K 0.9800
C10 H01L 0.9800
C13 H012 0.9800
C13 H013 0.9800
C13 H014 0.9800
C14 C19 1.407(2)
C14 C15 1.416(2)
C12 H018 0.9800
C12 H019 0.9800
C12 H01A 0.9800
C19 C18 1.392(2)
C19 H00I 0.9500
C18 C17 1.381(2)
C18 H01B 0.9500
C17 C16 1.389(3)
C17 H01P 0.9500
C16 C15 1.384(2)
C16 H01Q 0.9500
C15 H00Q 0.9500
C40 C41 1.519(8)
C40 H40A 0.9800
C40 H40B 0.9800
C40 H40C 0.9800
C41 C42 1.382(6)
C41 C46 1.398(6)
C42 C43 1.384(7)
C42 H42 0.9500
C43 C44 1.369(6)
C43 H43 0.9500
C44 C45 1.387(6)
C44 H44 0.9500
C45 C46 1.389(5)
C45 H45 0.9500
C46 H46 0.9500
C40' C41' 1.497(14)
C40' H40D 0.9800
C40' H40E 0.9800
C40' H40F 0.9800
C41' C46' 1.386(13)
C41' C42' 1.397(10)
C42' C43' 1.359(13)
C42' H42' 0.9500
C43' C44' 1.377(17)
C43' H43' 0.9500
C44' C45' 1.349(17)
C44' H44' 0.9500
C45' C46' 1.366(15)
C45' H45' 0.9500
C46' H46' 0.9500

loop_
_geom_torsion_atom_site_label_1
_geom_torsion_atom_site_label_2
_geom_torsion_atom_site_label_3
_geom_torsion_atom_site_label_4
_geom_torsion
C2 C1 N1 C7 -170.79(13)
C6 C1 N1 C7 8.4(2)
C2 C1 N1 Lu1 23.6(2)
C6 C1 N1 Lu1 -157.19(12)
N1 C1 C2 C3 -178.62(13)
C6 C1 C2 C3 2.1(2)
C1 C2 C3 C4 -1.2(2)
C11 P1 C8 C10 -42.24(14)
C7 P1 C8 C10 59.56(13)
Ni1 P1 C8 C10 -177.21(11)
Lu1 P1 C8 C10 130.08(11)
C11 P1 C8 C9 86.68(12)
C7 P1 C8 C9 -171.52(11)
Ni1 P1 C8 C9 -48.29(12)
Lu1 P1 C8 C9 -100.99(12)
C1 N1 C7 P1 172.89(10)
Lu1 N1 C7 P1 -19.03(13)
C8 P1 C7 N1 151.86(11)
C11 P1 C7 N1 -101.37(11)
Ni1 P1 C7 N1 32.99(12)
Lu1 P1 C7 N1 12.68(9)
N1 C1 C6 C5 179.20(15)
C2 C1 C6 C5 -1.6(2)
C1 C6 C5 C4 0.2(3)
C6 C5 C4 C3 0.8(3)
C2 C3 C4 C5 -0.3(2)
C14 N2 C20 P2 177.39(9)
Lu1 N2 C20 P2 -22.42(12)
C21 P2 C20 N2 151.99(9)
C24 P2 C20 N2 -101.35(10)
Ni1 P2 C20 N2 33.63(10)
Lu1 P2 C20 N2 13.53(8)
C20 P2 C21 C23 63.68(12)
C24 P2 C21 C23 -38.73(12)
Ni1 P2 C21 C23 -174.51(9)
Lu1 P2 C21 C23 137.54(9)
C20 P2 C21 C22 -168.10(10)
C24 P2 C21 C22 89.49(10)
Ni1 P2 C21 C22 -46.29(10)
Lu1 P2 C21 C22 -94.24(11)
C21 P2 C24 C25 -60.82(12)
C20 P2 C24 C25 -165.77(11)
Ni1 P2 C24 C25 65.94(11)
Lu1 P2 C24 C25 121.89(9)
C21 P2 C24 C26 173.31(10)
C20 P2 C24 C26 68.36(11)
Ni1 P2 C24 C26 -59.93(12)
Lu1 P2 C24 C26 -3.98(12)
C33 N3 C27 C28 -166.44(13)
Lu1 N3 C27 C28 32.74(18)
C33 N3 C27 C32 14.1(2)
Lu1 N3 C27 C32 -146.71(12)
N3 C27 C28 C29 -176.20(14)
C32 C27 C28 C29 3.3(2)
C29 C30 C31 C32 1.9(3)
C30 C31 C32 C27 -0.7(2)
N3 C27 C32 C31 177.58(14)
C28 C27 C32 C31 -1.9(2)
C27 N3 C33 P3 171.48(10)
Lu1 N3 C33 P3 -25.54(12)
C34 P3 C33 N3 158.08(10)
C37 P3 C33 N3 -94.86(10)
Ni1 P3 C33 N3 38.83(11)
Lu1 P3 C33 N3 16.37(8)
C33 P3 C34 C35 -168.77(11)
C37 P3 C34 C35 89.10(12)
Ni1 P3 C34 C35 -46.63(11)
Lu1 P3 C34 C35 -97.37(12)
C33 P3 C34 C36 62.56(12)
C37 P3 C34 C36 -39.57(12)
Ni1 P3 C34 C36 -175.30(9)
Lu1 P3 C34 C36 133.96(9)
C34 P3 C37 C39 171.33(11)
C33 P3 C37 C39 68.16(12)
Ni1 P3 C37 C39 -60.07(13)
Lu1 P3 C37 C39 -4.35(12)
C34 P3 C37 C38 -62.88(12)
C33 P3 C37 C38 -166.06(11)
Ni1 P3 C37 C38 65.72(13)
Lu1 P3 C37 C38 121.43(11)
C27 C28 C29 C30 -2.1(3)
C31 C30 C29 C28 -0.5(3)
C8 P1 C11 C12 -61.03(12)
C7 P1 C11 C12 -162.93(11)
Ni1 P1 C11 C12 66.77(12)
Lu1 P1 C11 C12 124.52(10)
C8 P1 C11 C13 173.71(10)
C7 P1 C11 C13 71.81(11)
Ni1 P1 C11 C13 -58.49(11)
Lu1 P1 C11 C13 -0.74(11)
C20 N2 C14 C19 12.06(18)
Lu1 N2 C14 C19 -147.87(11)
C20 N2 C14 C15 -168.96(11)
Lu1 N2 C14 C15 31.11(15)
N2 C14 C19 C18 176.06(13)
C15 C14 C19 C18 -2.9(2)
C14 C19 C18 C17 1.1(2)
C19 C18 C17 C16 0.8(2)
C18 C17 C16 C15 -0.6(2)
C17 C16 C15 C14 -1.4(2)
N2 C14 C15 C16 -175.96(12)
C19 C14 C15 C16 3.10(19)
C46 C41 C42 C43 -0.6(6)
C40 C41 C42 C43 177.3(5)
C41 C42 C43 C44 1.7(7)
C42 C43 C44 C45 -1.0(5)
C43 C44 C45 C46 -0.9(5)
C44 C45 C46 C41 2.0(6)
C42 C41 C46 C45 -1.3(6)
C40 C41 C46 C45 -179.2(5)
C46' C41' C42' C43' -0.2(17)
C40' C41' C42' C43' -177.7(9)
C41' C42' C43' C44' 4.8(18)
C42' C43' C44' C45' -9(2)
C43' C44' C45' C46' 9(3)
C44' C45' C46' C41' -4(2)
C42' C41' C46' C45' -0.4(18)
C40' C41' C46' C45' 177.3(10)
